data_7107341
loop_
_publ_author_name
'Alfredo Medina-Molner'
'Bernhard Spingler'

_publ_section_title
;
 When two metal centres are needed instead of one: exclusive induction of
 Z-DNA by dinuclear metal complexes
;
_journal_name_full Chem.Commun.
_journal_page_first 1961
_journal_paper_doi 10.1039/c2cc16483c
_journal_volume 48
_journal_year 2012
_chemical_formula_sum 'C12 H24 I N3'
_chemical_formula_weight 337.24
_chemical_name_systematic
;
?
;
_space_group_IT_number 62
_symmetry_cell_setting orthorhombic
_symmetry_space_group_name_Hall '-P 2ac 2n'
_symmetry_space_group_name_H-M 'P n m a'
_atom_sites_solution_hydrogens geom
_atom_sites_solution_primary direct
_atom_sites_solution_secondary difmap
_audit_creation_method SHELXL-97
_cell_angle_alpha 90.00
_cell_angle_beta 90.00
_cell_angle_gamma 90.00
_cell_formula_units_Z 4
_cell_length_a 16.6238(5)
_cell_length_b 9.1011(5)
_cell_length_c 9.5117(10)
_cell_measurement_reflns_used 8000
_cell_measurement_temperature 183(2)
_cell_volume 1439.07(18)
_computing_cell_refinement 'IPDS (Stoe, 1999)'
_computing_data_collection 'IPDS (Stoe, 1999)'
_computing_data_reduction 'X-RED (Stoe, 1999)'
_computing_molecular_graphics 'ORTEP-3 (Farrugia, 1997)'
_computing_publication_material 'SHELXL-97 (Sheldrick, 1997)'
_computing_structure_refinement 'SHELXL-97 (Sheldrick, 1997)'
_computing_structure_solution 'SHELXS-97 (Sheldrick, 1990)'
_diffrn_ambient_temperature 183(2)
_diffrn_measured_fraction_theta_full 0.988
_diffrn_measured_fraction_theta_max 0.988
_diffrn_measurement_device_type 'Stoe IPDS'
_diffrn_measurement_method '/f oscillation scan'
_diffrn_radiation_monochromator graphite
_diffrn_radiation_source 'fine-focus sealed tube'
_diffrn_radiation_type MoK\a
_diffrn_radiation_wavelength 0.71073
_diffrn_reflns_av_R_equivalents 0.0653
_diffrn_reflns_av_sigmaI/netI 0.0212
_diffrn_reflns_limit_h_max 23
_diffrn_reflns_limit_h_min -23
_diffrn_reflns_limit_k_max 12
_diffrn_reflns_limit_k_min -12
_diffrn_reflns_limit_l_max 13
_diffrn_reflns_limit_l_min -13
_diffrn_reflns_number 26656
_diffrn_reflns_theta_full 30.51
_diffrn_reflns_theta_max 30.51
_diffrn_reflns_theta_min 3.10
_diffrn_standards_interval_count 'every image'
_diffrn_standards_interval_time 13
_diffrn_standards_number 50-200
_exptl_absorpt_coefficient_mu 2.207
_exptl_absorpt_correction_T_max 0.7451
_exptl_absorpt_correction_T_min 0.6091
_exptl_absorpt_correction_type numerical
_exptl_crystal_colour colourless
_exptl_crystal_density_diffrn 1.557
_exptl_crystal_density_method 'not measured'
_exptl_crystal_description block
_exptl_crystal_F_000 680
_exptl_crystal_size_max 0.23
_exptl_crystal_size_mid 0.19
_exptl_crystal_size_min 0.15
_refine_diff_density_max 1.355
_refine_diff_density_min -0.868
_refine_diff_density_rms 0.116
_refine_ls_extinction_coef 0.040(4)
_refine_ls_extinction_expression Fc^*^=kFc[1+0.001xFc^2^\l^3^/sin(2\q)]^-1/4^
_refine_ls_extinction_method SHELXL
_refine_ls_goodness_of_fit_ref 1.159
_refine_ls_hydrogen_treatment constr
_refine_ls_matrix_type full
_refine_ls_number_parameters 83
_refine_ls_number_reflns 2295
_refine_ls_number_restraints 0
_refine_ls_restrained_S_all 1.159
_refine_ls_R_factor_all 0.0495
_refine_ls_R_factor_gt 0.0463
_refine_ls_shift/su_max 0.000
_refine_ls_shift/su_mean 0.000
_refine_ls_structure_factor_coef Fsqd
_refine_ls_weighting_details 'calc w=1/[\s^2^(Fo^2^)+(0.0721P)^2^+1.1926P] where P=(Fo^2^+2Fc^2^)/3'
_refine_ls_weighting_scheme calc
_refine_ls_wR_factor_gt 0.1262
_refine_ls_wR_factor_ref 0.1340
_reflns_number_gt 2048
_reflns_number_total 2295
_reflns_threshold_expression >2sigma(I)
_cod_data_source_file c2cc16483c.txt
_cod_data_source_block am250306
_cod_original_sg_symbol_H-M Pnma
_cod_database_code 7107341

loop_
_symmetry_equiv_pos_as_xyz
'x, y, z'
'-x+1/2, -y, z+1/2'
'x+1/2, -y+1/2, -z+1/2'
'-x, y+1/2, -z'
'-x, -y, -z'
'x-1/2, y, -z-1/2'
'-x-1/2, y-1/2, z-1/2'
'x, -y-1/2, z'

loop_
_atom_site_label
_atom_site_type_symbol
_atom_site_fract_x
_atom_site_fract_y
_atom_site_fract_z
_atom_site_U_iso_or_equiv
_atom_site_adp_type
_atom_site_occupancy
_atom_site_symmetry_multiplicity
_atom_site_calc_flag
_atom_site_refinement_flags
I1 I 0.152346(17) 0.2500 0.20776(3) 0.04639(19) Uani 1 2 d S
N2 N 0.18187(16) 0.1216(3) 0.7513(3) 0.0436(5) Uani 1 1 d .
N1 N 0.0163(2) 0.2500 0.7370(4) 0.0411(7) Uani 1 2 d S
C8 C 0.1681(3) 0.2500 0.8084(5) 0.0439(9) Uani 1 2 d S
H8A H 0.1463 0.2500 0.8985 0.053 Uiso 1 2 calc SR
C5 C 0.1401(2) -0.0059(5) 0.8116(4) 0.0523(8) Uani 1 1 d .
H5A H 0.1430 -0.0005 0.9133 0.063 Uiso 1 1 calc R
H5B H 0.1675 -0.0949 0.7823 0.063 Uiso 1 1 calc R
C2 C -0.0181(3) 0.2500 0.5947(5) 0.0483(9) Uani 1 2 d S
H2A H 0.0021 0.1642 0.5456 0.058 Uiso 0.50 1 calc PR
H2B H 0.0021 0.3358 0.5456 0.058 Uiso 0.50 1 calc PR
C3 C -0.0002(2) 0.1138(4) 0.8166(4) 0.0474(7) Uani 1 1 d .
H3B H -0.0564 0.0878 0.8058 0.057 Uiso 1 1 calc R
H3A H 0.0097 0.1314 0.9157 0.057 Uiso 1 1 calc R
C7 C 0.2579(3) 0.2500 0.5695(5) 0.0490(10) Uani 1 2 d S
H7A H 0.3079 0.2500 0.6219 0.059 Uiso 1 2 calc SR
H7B H 0.2709 0.2500 0.4700 0.059 Uiso 1 2 calc SR
C4 C 0.0521(2) -0.0150(4) 0.7674(4) 0.0506(7) Uani 1 1 d .
H4A H 0.0295 -0.1054 0.8042 0.061 Uiso 1 1 calc R
H4B H 0.0496 -0.0203 0.6657 0.061 Uiso 1 1 calc R
C6 C 0.2101(2) 0.1132(4) 0.6050(3) 0.0472(6) Uani 1 1 d .
H6A H 0.1644 0.1047 0.5421 0.057 Uiso 1 1 calc R
H6B H 0.2436 0.0268 0.5930 0.057 Uiso 1 1 calc R
C1 C -0.1102(3) 0.2500 0.5832(6) 0.0643(14) Uani 1 2 d S
H1C H -0.1311 0.3384 0.6243 0.077 Uiso 0.50 1 calc PR
H1B H -0.1315 0.1663 0.6321 0.077 Uiso 0.50 1 calc PR
H1A H -0.1255 0.2453 0.4860 0.077 Uiso 0.50 1 calc PR

loop_
_atom_site_aniso_label
_atom_site_aniso_U_11
_atom_site_aniso_U_22
_atom_site_aniso_U_33
_atom_site_aniso_U_23
_atom_site_aniso_U_13
_atom_site_aniso_U_12
I1 0.0446(2) 0.0515(3) 0.0430(2) 0.000 -0.00229(9) 0.000
N2 0.0422(12) 0.0475(13) 0.0412(12) 0.0061(11) 0.0021(10) 0.0029(11)
N1 0.0416(17) 0.0401(16) 0.0417(16) 0.000 0.0014(14) 0.000
C8 0.0398(19) 0.052(3) 0.039(2) 0.000 -0.0035(16) 0.000
C5 0.0567(18) 0.0452(17) 0.0550(18) 0.0107(15) 0.0077(14) 0.0077(15)
C2 0.046(2) 0.055(2) 0.044(2) 0.000 -0.0045(17) 0.000
C3 0.0435(15) 0.0474(15) 0.0513(15) 0.0037(13) 0.0047(12) -0.0013(13)
C7 0.044(2) 0.061(3) 0.042(2) 0.000 0.0049(16) 0.000
C4 0.0552(18) 0.0407(14) 0.0560(17) 0.0015(13) 0.0048(14) -0.0031(13)
C6 0.0496(15) 0.0487(15) 0.0434(14) 0.0005(12) 0.0060(12) 0.0074(13)
C1 0.049(2) 0.085(4) 0.059(3) 0.000 -0.008(2) 0.000

loop_
_atom_type_symbol
_atom_type_description
_atom_type_scat_dispersion_real
_atom_type_scat_dispersion_imag
_atom_type_scat_source
C C 0.0033 0.0016 'International Tables Vol C Tables 4.2.6.8 and 6.1.1.4'
H H 0.0000 0.0000 'International Tables Vol C Tables 4.2.6.8 and 6.1.1.4'
N N 0.0061 0.0033 'International Tables Vol C Tables 4.2.6.8 and 6.1.1.4'
I I -0.4742 1.8119 'International Tables Vol C Tables 4.2.6.8 and 6.1.1.4'

loop_
_geom_angle_atom_site_label_1
_geom_angle_atom_site_label_2
_geom_angle_atom_site_label_3
_geom_angle
_geom_angle_site_symmetry_1
_geom_angle_site_symmetry_3
C8 N2 C5 117.4(3) . .
C8 N2 C6 119.7(3) . .
C5 N2 C6 118.6(3) . .
C2 N1 C3 113.6(2) . 8_565
C2 N1 C3 113.6(2) . .
C3 N1 C3 114.0(4) 8_565 .
N2 C8 N2 126.4(4) . 8_565
N2 C8 H8A 116.8 . .
N2 C8 H8A 116.8 8_565 .
N2 C5 C4 112.9(3) . .
N2 C5 H5A 109.0 . .
C4 C5 H5A 109.0 . .
N2 C5 H5B 109.0 . .
C4 C5 H5B 109.0 . .
H5A C5 H5B 107.8 . .
N1 C2 C1 117.0(4) . .
N1 C2 H2A 108.1 . .
C1 C2 H2A 108.1 . .
N1 C2 H2B 108.1 . .
C1 C2 H2B 108.1 . .
H2A C2 H2B 107.3 . .
N1 C3 C4 112.4(3) . .
N1 C3 H3B 109.1 . .
C4 C3 H3B 109.1 . .
N1 C3 H3A 109.1 . .
C4 C3 H3A 109.1 . .
H3B C3 H3A 107.9 . .
C6 C7 C6 110.5(4) 8_565 .
C6 C7 H7A 109.5 8_565 .
C6 C7 H7A 109.5 . .
C6 C7 H7B 109.5 8_565 .
C6 C7 H7B 109.5 . .
H7A C7 H7B 108.1 . .
C5 C4 C3 114.7(3) . .
C5 C4 H4A 108.6 . .
C3 C4 H4A 108.6 . .
C5 C4 H4B 108.6 . .
C3 C4 H4B 108.6 . .
H4A C4 H4B 107.6 . .
N2 C6 C7 109.6(3) . .
N2 C6 H6A 109.7 . .
C7 C6 H6A 109.7 . .
N2 C6 H6B 109.7 . .
C7 C6 H6B 109.7 . .
H6A C6 H6B 108.2 . .
C2 C1 H1C 109.5 . .
C2 C1 H1B 109.5 . .
H1C C1 H1B 109.5 . .
C2 C1 H1A 109.5 . .
H1C C1 H1A 109.5 . .
H1B C1 H1A 109.5 . .

loop_
_geom_bond_atom_site_label_1
_geom_bond_atom_site_label_2
_geom_bond_distance
_geom_bond_site_symmetry_2
N2 C8 1.309(4) .
N2 C5 1.469(5) .
N2 C6 1.470(4) .
N1 C2 1.469(6) .
N1 C3 1.478(4) 8_565
N1 C3 1.478(4) .
C8 N2 1.309(4) 8_565
C8 H8A 0.9300 .
C5 C4 1.524(6) .
C5 H5A 0.9700 .
C5 H5B 0.9700 .
C2 C1 1.535(7) .
C2 H2A 0.9700 .
C2 H2B 0.9700 .
C3 C4 1.532(5) .
C3 H3B 0.9700 .
C3 H3A 0.9700 .
C7 C6 1.516(4) 8_565
C7 C6 1.516(4) .
C7 H7A 0.9700 .
C7 H7B 0.9700 .
C4 H4A 0.9700 .
C4 H4B 0.9700 .
C6 H6A 0.9700 .
C6 H6B 0.9700 .
C1 H1C 0.9600 .
C1 H1B 0.9600 .
C1 H1A 0.9600 .

loop_
_geom_torsion_atom_site_label_1
_geom_torsion_atom_site_label_2
_geom_torsion_atom_site_label_3
_geom_torsion_atom_site_label_4
_geom_torsion
_geom_torsion_site_symmetry_1
_geom_torsion_site_symmetry_4
C5 N2 C8 N2 -161.4(4) . 8_565
C6 N2 C8 N2 -4.9(7) . 8_565
C8 N2 C5 C4 77.0(4) . .
C6 N2 C5 C4 -79.8(4) . .
C3 N1 C2 C1 -66.2(3) 8_565 .
C3 N1 C2 C1 66.2(3) . .
C2 N1 C3 C4 75.4(4) . .
C3 N1 C3 C4 -152.3(3) 8_565 .
N2 C5 C4 C3 -63.0(4) . .
N1 C3 C4 C5 73.3(4) . .
C8 N2 C6 C7 29.0(5) . .
C5 N2 C6 C7 -174.8(3) . .
C6 C7 C6 N2 -52.3(5) 8_565 .
